data_1544988
loop_
_publ_author_name
'Lee, Hyeong-Hwan'
'Park, In-Hyeok'
'Kim, Seulgi'
'Lee, Eunji'
'Ju, Huiyeong'
'Jung, Jong Hwa'
'Ikeda, Mari'
'Habata, Yoichi'
'Lee, Shim Sung'

_publ_section_title
;
 Anion exchange coupled with the reduction and dimerisation of a
 copper(ii) nitrate complex of tripyridyl dithioether via a
 single-crystal-to-single-crystal transformation
;
_journal_issue 4
_journal_name_full 'Chem. Sci.'
_journal_page_first 2592
_journal_paper_doi 10.1039/C6SC05341F
_journal_volume 8
_journal_year 2017
_chemical_formula_sum 'C34 H30 Cu2 I2 N6 S4'
_chemical_formula_weight 1031.76
_space_group_crystal_system monoclinic
_space_group_IT_number 14
_space_group_name_Hall '-P 2yn'
_space_group_name_H-M_alt 'P 1 21/n 1'
_symmetry_space_group_name_Hall '-P 2yn'
_symmetry_space_group_name_H-M 'P 1 21/n 1'
_atom_sites_solution_hydrogens geom
_audit_creation_method SHELXL-2014/7
_audit_update_record
;
2016-12-31 deposited with the CCDC.
2017-01-03 downloaded from the CCDC.
;
_cell_angle_alpha 90
_cell_angle_beta 95.5800(10)
_cell_angle_gamma 90
_cell_formula_units_Z 2
_cell_length_a 10.1355(2)
_cell_length_b 8.3969(2)
_cell_length_c 21.0712(4)
_cell_measurement_reflns_used 7094
_cell_measurement_temperature 173(2)
_cell_measurement_theta_max 26.94
_cell_measurement_theta_min 2.61
_cell_volume 1784.80(6)
_computing_cell_refinement 'Bruker SAINT'
_computing_data_collection 'Bruker APEX2'
_computing_data_reduction 'Bruker SAINT'
_computing_molecular_graphics 'SHELXL-97 (Sheldrick, 2008)'
_computing_publication_material 'SHELXL-97 (Sheldrick, 2008)'
_computing_structure_refinement 'SHELXL-2014/7 (Sheldrick, 2014)'
_computing_structure_solution 'SHELXS-97 (Sheldrick, 2008)'
_diffrn_ambient_temperature 173(2)
_diffrn_measured_fraction_theta_full 1.000
_diffrn_measured_fraction_theta_max 1.000
_diffrn_measurement_device_type 'Bruker APEX-II CCD'
_diffrn_measurement_method '\f and \w scans'
_diffrn_radiation_type MoK\a
_diffrn_radiation_wavelength 0.71073
_diffrn_reflns_av_R_equivalents 0.0531
_diffrn_reflns_av_unetI/netI 0.0297
_diffrn_reflns_Laue_measured_fraction_full 1.000
_diffrn_reflns_Laue_measured_fraction_max 1.000
_diffrn_reflns_limit_h_max 12
_diffrn_reflns_limit_h_min -12
_diffrn_reflns_limit_k_max 10
_diffrn_reflns_limit_k_min -10
_diffrn_reflns_limit_l_max 25
_diffrn_reflns_limit_l_min -25
_diffrn_reflns_number 27775
_diffrn_reflns_point_group_measured_fraction_full 1.000
_diffrn_reflns_point_group_measured_fraction_max 1.000
_diffrn_reflns_theta_full 25.242
_diffrn_reflns_theta_max 25.997
_diffrn_reflns_theta_min 1.942
_exptl_absorpt_coefficient_mu 3.191
_exptl_absorpt_correction_type multi-scan
_exptl_crystal_colour yellow
_exptl_crystal_density_diffrn 1.920
_exptl_crystal_description block
_exptl_crystal_F_000 1008
_exptl_crystal_size_max 0.054
_exptl_crystal_size_mid 0.049
_exptl_crystal_size_min 0.041
_exptl_transmission_factor_max 0.8800
_exptl_transmission_factor_min 0.8470
_refine_diff_density_max 2.868
_refine_diff_density_min -4.580
_refine_diff_density_rms 0.225
_refine_ls_extinction_method none
_refine_ls_goodness_of_fit_ref 1.054
_refine_ls_hydrogen_treatment constr
_refine_ls_matrix_type full
_refine_ls_number_parameters 150
_refine_ls_number_reflns 3508
_refine_ls_number_restraints 150
_refine_ls_restrained_S_all 1.031
_refine_ls_R_factor_all 0.1080
_refine_ls_R_factor_gt 0.0904
_refine_ls_shift/su_max 0.000
_refine_ls_shift/su_mean 0.000
_refine_ls_structure_factor_coef Fsqd
_refine_ls_weighting_details 'w=1/[\s^2^(Fo^2^)+(0.0256P)^2^+56.4822P] where P=(Fo^2^+2Fc^2^)/3'
_refine_ls_weighting_scheme calc
_refine_ls_wR_factor_gt 0.1791
_refine_ls_wR_factor_ref 0.1920
_reflns_Friedel_coverage 0.000
_reflns_number_gt 2862
_reflns_number_total 3508
_reflns_threshold_expression 'I > 2\s(I)'
_cod_data_source_file c6sc05341f2.cif
_cod_data_source_block 3
_cod_depositor_comments 'Adding full bibliography for 1544983--1544989.cif.'
_cod_database_code 1544988
_shelx_shelxl_version_number 2014/7
_shelx_space_group_comment
; 
The symmetry employed for this shelxl refinement is uniquely defined 
by the following loop, which should always be used as a source of 
symmetry information in preference to the above space-group names. 
They are only intended as comments. 
;
_shelx_estimated_absorpt_t_min 0.847
_shelx_estimated_absorpt_t_max 0.880

loop_
_space_group_symop_operation_xyz
'x, y, z'
'-x+1/2, y+1/2, -z+1/2'
'-x, -y, -z'
'x-1/2, -y-1/2, z-1/2'

loop_
_atom_site_label
_atom_site_type_symbol
_atom_site_fract_x
_atom_site_fract_y
_atom_site_fract_z
_atom_site_U_iso_or_equiv
_atom_site_adp_type
_atom_site_occupancy
_atom_site_site_symmetry_order
_atom_site_calc_flag
_atom_site_refinement_flags_posn
_atom_site_refinement_flags_adp
_atom_site_refinement_flags_occupancy
_atom_site_disorder_assembly
_atom_site_disorder_group
Cu1 Cu 0.89525(15) 0.5901(2) 0.49853(8) 0.0593(6) Uani 1 1 d . . . . .
I1 I 1.08064(8) 0.64000(12) 0.41943(4) 0.0560(3) Uani 1 1 d . . . . .
S1 S 0.9060(3) 0.8498(4) 0.54753(13) 0.0451(6) Uani 1 1 d . . . . .
N2 N 0.7071(8) 0.6551(10) 0.4616(4) 0.0261(17) Uani 1 1 d . . . . .
N1 N 0.9231(13) 0.895(2) 0.6757(7) 0.079(3) Uani 0.606(5) 1 d G U P A 1
C1 C 0.8696(17) 0.889(2) 0.7339(6) 0.079(3) Uani 0.606(5) 1 d G U P A 1
H1A H 0.9255 0.9011 0.7725 0.095 Uiso 0.606(5) 1 calc R U P A 1
C2 C 0.7342(18) 0.866(3) 0.7357(7) 0.079(3) Uani 0.606(5) 1 d G U P A 1
H2A H 0.6976 0.8624 0.7755 0.095 Uiso 0.606(5) 1 calc R U P A 1
C3 C 0.6523(14) 0.849(3) 0.6793(9) 0.079(3) Uani 0.606(5) 1 d G U P A 1
H3A H 0.5598 0.8328 0.6805 0.095 Uiso 0.606(5) 1 calc R U P A 1
C4 C 0.7059(17) 0.854(3) 0.6211(7) 0.079(3) Uani 0.606(5) 1 d G U P A 1
H4A H 0.6500 0.8420 0.5825 0.095 Uiso 0.606(5) 1 calc R U P A 1
C5 C 0.8413(18) 0.877(3) 0.6193(6) 0.079(3) Uani 0.606(5) 1 d G U P A 1
N1' N 0.8976(15) 0.735(2) 0.6662(7) 0.044(3) Uani 0.394(5) 1 d G U P A 2
C1' C 0.8459(17) 0.736(2) 0.7250(6) 0.044(3) Uani 0.394(5) 1 d G U P A 2
H1'A H 0.8890 0.6786 0.7598 0.052 Uiso 0.394(5) 1 calc R U P A 2
C2' C 0.7314(18) 0.822(3) 0.7328(7) 0.044(3) Uani 0.394(5) 1 d G U P A 2
H2'A H 0.6961 0.8233 0.7729 0.052 Uiso 0.394(5) 1 calc R U P A 2
C3' C 0.6685(16) 0.907(2) 0.6818(9) 0.044(3) Uani 0.394(5) 1 d G U P A 2
H3'A H 0.5902 0.9657 0.6871 0.052 Uiso 0.394(5) 1 calc R U P A 2
C4' C 0.7201(18) 0.906(2) 0.6230(8) 0.044(3) Uani 0.394(5) 1 d G U P A 2
H4'A H 0.6771 0.9635 0.5882 0.052 Uiso 0.394(5) 1 calc R U P A 2
C5' C 0.8346(18) 0.820(3) 0.6153(6) 0.044(3) Uani 0.394(5) 1 d G U P A 2
C6 C 0.7769(14) 0.9275(15) 0.4916(5) 0.050(2) Uani 1 1 d . . . . .
H6A H 0.7312 1.0139 0.5127 0.060 Uiso 1 1 calc R U . . .
H6B H 0.8185 0.9756 0.4556 0.060 Uiso 1 1 calc R U . . .
C7 C 0.6741(9) 0.8094(11) 0.4649(4) 0.0239(19) Uani 1 1 d . . . . .
C8 C 0.5497(10) 0.8652(14) 0.4414(5) 0.034(2) Uani 1 1 d . . . . .
H8A H 0.5291 0.9751 0.4444 0.041 Uiso 1 1 calc R U . . .
C9 C 0.4573(11) 0.7618(16) 0.4140(5) 0.041(3) Uani 1 1 d . . . . .
H9A H 0.3725 0.7987 0.3970 0.049 Uiso 1 1 calc R U . . .
C10 C 0.4893(11) 0.6032(16) 0.4114(5) 0.043(3) Uani 1 1 d . . . . .
H10A H 0.4256 0.5284 0.3938 0.051 Uiso 1 1 calc R U . . .
C11 C 0.6143(12) 0.5530(13) 0.4346(5) 0.035(2) Uani 1 1 d . . . . .
S2 S 0.7741(5) 0.3231(7) 0.3934(2) 0.0451(6) Uani 0.606(5) 1 d . U P A 1
N3 N 0.8184(9) 0.3710(18) 0.2699(5) 0.053(2) Uani 0.606(5) 1 d G U P A 1
C13 C 0.7266(12) 0.367(2) 0.3148(4) 0.053(2) Uani 0.606(5) 1 d G U P A 1
C14 C 0.5929(11) 0.391(2) 0.2959(5) 0.053(2) Uani 0.606(5) 1 d G U P A 1
H14A H 0.5302 0.3887 0.3265 0.064 Uiso 0.606(5) 1 calc R U P A 1
C15 C 0.5510(9) 0.4198(19) 0.2321(6) 0.053(2) Uani 0.606(5) 1 d G U P A 1
H15A H 0.4597 0.4365 0.2192 0.064 Uiso 0.606(5) 1 calc R U P A 1
C16 C 0.6428(12) 0.424(2) 0.1872(4) 0.053(2) Uani 0.606(5) 1 d G U P A 1
H16A H 0.6142 0.4432 0.1436 0.064 Uiso 0.606(5) 1 calc R U P A 1
C17 C 0.7765(11) 0.3994(19) 0.2061(5) 0.053(2) Uani 0.606(5) 1 d G U P A 1
H17A H 0.8393 0.4022 0.1754 0.064 Uiso 0.606(5) 1 calc R U P A 1
S2' S 0.6178(7) 0.2596(11) 0.3752(3) 0.0451(6) Uani 0.394(5) 1 d . U P A 2
N3' N 0.7794(16) 0.4576(18) 0.3174(5) 0.032(2) Uani 0.394(5) 1 d G U P A 2
C13' C 0.6858(17) 0.3365(19) 0.3092(6) 0.032(2) Uani 0.394(5) 1 d G U P A 2
C14' C 0.6511(16) 0.2738(18) 0.2488(7) 0.032(2) Uani 0.394(5) 1 d G U P A 2
H14B H 0.5871 0.1910 0.2432 0.039 Uiso 0.394(5) 1 calc R U P A 2
C15' C 0.7098(18) 0.3323(19) 0.1967(5) 0.032(2) Uani 0.394(5) 1 d G U P A 2
H15B H 0.6861 0.2895 0.1554 0.039 Uiso 0.394(5) 1 calc R U P A 2
C16' C 0.8034(17) 0.454(2) 0.2049(6) 0.032(2) Uani 0.394(5) 1 d G U P A 2
H16B H 0.8436 0.4935 0.1692 0.039 Uiso 0.394(5) 1 calc R U P A 2
C17' C 0.8381(15) 0.5162(17) 0.2652(7) 0.032(2) Uani 0.394(5) 1 d G U P A 2
H17B H 0.9021 0.5990 0.2708 0.039 Uiso 0.394(5) 1 calc R U P A 2
C12 C 0.6504(15) 0.3813(14) 0.4344(5) 0.050(2) Uani 1 1 d . . . . .
H12A H 0.5703 0.3211 0.4180 0.060 Uiso 0.606(5) 1 calc R U P A 1
H12B H 0.6726 0.3484 0.4793 0.060 Uiso 0.606(5) 1 calc R U P A 1
H12C H 0.6107 0.3333 0.4710 0.060 Uiso 0.394(5) 1 calc R U P A 2
H12D H 0.7477 0.3770 0.4451 0.060 Uiso 0.394(5) 1 calc R U P A 2

loop_
_atom_site_aniso_label
_atom_site_aniso_U_11
_atom_site_aniso_U_22
_atom_site_aniso_U_33
_atom_site_aniso_U_23
_atom_site_aniso_U_13
_atom_site_aniso_U_12
Cu1 0.0365(8) 0.0783(12) 0.0659(11) 0.0445(9) 0.0189(7) 0.0295(8)
I1 0.0317(4) 0.0808(7) 0.0577(5) 0.0464(5) 0.0150(3) 0.0138(4)
S1 0.0375(12) 0.0657(17) 0.0312(11) 0.0030(11) -0.0012(9) -0.0077(12)
N2 0.028(4) 0.029(4) 0.022(4) 0.005(3) 0.006(3) 0.004(3)
N1 0.084(7) 0.105(8) 0.050(6) -0.008(6) 0.006(5) -0.007(7)
C1 0.084(7) 0.105(8) 0.050(6) -0.008(6) 0.006(5) -0.007(7)
C2 0.084(7) 0.105(8) 0.050(6) -0.008(6) 0.006(5) -0.007(7)
C3 0.084(7) 0.105(8) 0.050(6) -0.008(6) 0.006(5) -0.007(7)
C4 0.084(7) 0.105(8) 0.050(6) -0.008(6) 0.006(5) -0.007(7)
C5 0.084(7) 0.105(8) 0.050(6) -0.008(6) 0.006(5) -0.007(7)
N1' 0.040(6) 0.076(8) 0.015(5) 0.017(5) 0.003(4) -0.006(6)
C1' 0.040(6) 0.076(8) 0.015(5) 0.017(5) 0.003(4) -0.006(6)
C2' 0.040(6) 0.076(8) 0.015(5) 0.017(5) 0.003(4) -0.006(6)
C3' 0.040(6) 0.076(8) 0.015(5) 0.017(5) 0.003(4) -0.006(6)
C4' 0.040(6) 0.076(8) 0.015(5) 0.017(5) 0.003(4) -0.006(6)
C5' 0.040(6) 0.076(8) 0.015(5) 0.017(5) 0.003(4) -0.006(6)
C6 0.087(7) 0.039(5) 0.024(4) 0.009(3) 0.006(4) -0.002(5)
C7 0.028(5) 0.026(5) 0.018(4) 0.002(4) 0.004(3) -0.001(4)
C8 0.034(5) 0.042(6) 0.027(5) -0.002(5) 0.006(4) 0.011(5)
C9 0.026(5) 0.061(8) 0.036(6) -0.006(5) 0.005(4) 0.006(5)
C10 0.039(6) 0.062(8) 0.027(5) -0.007(5) 0.005(4) -0.023(6)
C11 0.057(7) 0.032(6) 0.020(5) -0.003(4) 0.015(4) -0.006(5)
S2 0.0375(12) 0.0657(17) 0.0312(11) 0.0030(11) -0.0012(9) -0.0077(12)
N3 0.054(5) 0.073(6) 0.033(4) 0.003(4) 0.006(3) -0.014(5)
C13 0.054(5) 0.073(6) 0.033(4) 0.003(4) 0.006(3) -0.014(5)
C14 0.054(5) 0.073(6) 0.033(4) 0.003(4) 0.006(3) -0.014(5)
C15 0.054(5) 0.073(6) 0.033(4) 0.003(4) 0.006(3) -0.014(5)
C16 0.054(5) 0.073(6) 0.033(4) 0.003(4) 0.006(3) -0.014(5)
C17 0.054(5) 0.073(6) 0.033(4) 0.003(4) 0.006(3) -0.014(5)
S2' 0.0375(12) 0.0657(17) 0.0312(11) 0.0030(11) -0.0012(9) -0.0077(12)
N3' 0.043(6) 0.029(5) 0.024(5) -0.002(4) 0.004(4) -0.007(5)
C13' 0.043(6) 0.029(5) 0.024(5) -0.002(4) 0.004(4) -0.007(5)
C14' 0.043(6) 0.029(5) 0.024(5) -0.002(4) 0.004(4) -0.007(5)
C15' 0.043(6) 0.029(5) 0.024(5) -0.002(4) 0.004(4) -0.007(5)
C16' 0.043(6) 0.029(5) 0.024(5) -0.002(4) 0.004(4) -0.007(5)
C17' 0.043(6) 0.029(5) 0.024(5) -0.002(4) 0.004(4) -0.007(5)
C12 0.087(7) 0.039(5) 0.024(4) 0.009(3) 0.006(4) -0.002(5)

loop_
_atom_type_symbol
_atom_type_description
_atom_type_scat_dispersion_real
_atom_type_scat_dispersion_imag
_atom_type_scat_source
C C 0.0033 0.0016 'International Tables Vol C Tables 4.2.6.8 and 6.1.1.4'
H H 0.0000 0.0000 'International Tables Vol C Tables 4.2.6.8 and 6.1.1.4'
N N 0.0061 0.0033 'International Tables Vol C Tables 4.2.6.8 and 6.1.1.4'
S S 0.1246 0.1234 'International Tables Vol C Tables 4.2.6.8 and 6.1.1.4'
I I -0.4742 1.8119 'International Tables Vol C Tables 4.2.6.8 and 6.1.1.4'
Cu Cu 0.3201 1.2651 'International Tables Vol C Tables 4.2.6.8 and 6.1.1.4'

loop_
_geom_angle_atom_site_label_1
_geom_angle_atom_site_label_2
_geom_angle_atom_site_label_3
_geom_angle
_geom_angle_site_symmetry_1
_geom_angle_site_symmetry_3
N2 Cu1 S1 85.6(2) . .
N2 Cu1 I1 118.3(2) . 3_766
S1 Cu1 I1 113.06(10) . 3_766
N2 Cu1 Cu1 152.3(3) . 3_766
S1 Cu1 Cu1 120.86(14) . 3_766
I1 Cu1 Cu1 61.72(6) 3_766 3_766
N2 Cu1 I1 113.9(2) . .
S1 Cu1 I1 96.93(10) . .
I1 Cu1 I1 120.58(6) 3_766 .
Cu1 Cu1 I1 58.86(6) 3_766 .
Cu1 I1 Cu1 59.42(6) 3_766 .
C5' S1 C6 105.4(7) . .
C5 S1 C6 102.3(8) . .
C5' S1 Cu1 102.9(8) . .
C5 S1 Cu1 119.4(7) . .
C6 S1 Cu1 92.7(4) . .
C7 N2 C11 117.8(9) . .
C7 N2 Cu1 117.5(7) . .
C11 N2 Cu1 124.7(7) . .
C1 N1 C5 120.0 . .
N1 C1 C2 120.0 . .
C3 C2 C1 120.0 . .
C2 C3 C4 120.0 . .
C5 C4 C3 120.0 . .
C4 C5 N1 120.0 . .
C4 C5 S1 117.8(10) . .
N1 C5 S1 121.3(11) . .
C1' N1' C5' 120.0 . .
N1' C1' C2' 120.0 . .
C1' C2' C3' 120.0 . .
C4' C3' C2' 120.0 . .
C3' C4' C5' 120.0 . .
C4' C5' N1' 120.0 . .
C4' C5' S1 117.1(10) . .
N1' C5' S1 122.0(10) . .
C7 C6 S1 116.0(8) . .
N2 C7 C8 121.9(9) . .
N2 C7 C6 119.2(9) . .
C8 C7 C6 118.8(10) . .
C9 C8 C7 119.9(11) . .
C8 C9 C10 118.6(10) . .
C9 C10 C11 119.7(10) . .
N2 C11 C10 122.0(10) . .
N2 C11 C12 116.9(11) . .
C10 C11 C12 120.9(11) . .
C12 S2 C13 106.5(7) . .
C13 N3 C17 120.0 . .
C14 C13 N3 120.0 . .
C14 C13 S2 118.8(7) . .
N3 C13 S2 121.2(7) . .
C13 C14 C15 120.0 . .
C14 C15 C16 120.0 . .
C17 C16 C15 120.0 . .
C16 C17 N3 120.0 . .
C12 S2' C13' 108.4(8) . .
C13' N3' C17' 120.0 . .
C14' C13' N3' 120.0 . .
C14' C13' S2' 120.5(9) . .
N3' C13' S2' 119.5(9) . .
C13' C14' C15' 120.0 . .
C16' C15' C14' 120.0 . .
C15' C16' C17' 120.0 . .
C16' C17' N3' 120.0 . .
C11 C12 S2' 125.5(9) . .
C11 C12 S2 118.9(9) . .

loop_
_geom_bond_atom_site_label_1
_geom_bond_atom_site_label_2
_geom_bond_distance
_geom_bond_site_symmetry_2
Cu1 N2 2.062(8) .
Cu1 S1 2.410(4) .
Cu1 I1 2.5884(16) 3_766
Cu1 Cu1 2.603(3) 3_766
Cu1 I1 2.6632(16) .
I1 Cu1 2.5884(16) 3_766
S1 C5' 1.681(12) .
S1 C5 1.721(13) .
S1 C6 1.797(13) .
N2 C7 1.342(13) .
N2 C11 1.356(13) .
N1 C1 1.3900 .
N1 C5 1.3900 .
C1 C2 1.3900 .
C2 C3 1.3900 .
C3 C4 1.3900 .
C4 C5 1.3900 .
N1' C1' 1.3900 .
N1' C5' 1.3900 .
C1' C2' 1.3900 .
C2' C3' 1.3900 .
C3' C4' 1.3900 .
C4' C5' 1.3900 .
C6 C7 1.506(16) .
C7 C8 1.390(14) .
C8 C9 1.363(16) .
C9 C10 1.373(18) .
C10 C11 1.379(17) .
C11 C12 1.487(16) .
S2 C12 1.664(14) .
S2 C13 1.720(9) .
N3 C13 1.3900 .
N3 C17 1.3900 .
C13 C14 1.3900 .
C14 C15 1.3900 .
C15 C16 1.3900 .
C16 C17 1.3900 .
S2' C12 1.623(14) .
S2' C13' 1.735(13) .
N3' C13' 1.3900 .
N3' C17' 1.3900 .
C13' C14' 1.3900 .
C14' C15' 1.3900 .
C15' C16' 1.3900 .
C16' C17' 1.3900 .
